data_7133716
loop_
_publ_author_name
'Liberka, Michal'
'Chorazy, Szymon'

_publ_section_title
;
 Making soluble Dy<sub>2</sub> single-molecule magnets red emissive
 through their functionalization by ruthenium-cyanido luminophores.
;
_journal_issue 80
_journal_name_full 'Chemical communications (Cambridge, England)'
_journal_page_first 11351
_journal_page_last 11354
_journal_paper_doi 10.1039/d4cc04001e
_journal_volume 60
_journal_year 2024
_chemical_formula_moiety 'C102 H82 Dy2 Fe0.80 N22 O10 Ru1.20, 6(C F3 O3 S), 0.5(C2 O2), C'
_chemical_formula_sum 'C110 H82 Dy2 F18 Fe0.8 N22 O30 Ru1.2 S6'
_chemical_formula_weight 3217.3
_space_group_IT_number 2
_space_group_name_Hall '-P 1'
_space_group_name_H-M_alt 'P -1'
_symmetry_cell_setting triclinic
_symmetry_Int_Tables_number 2
_symmetry_space_group_name_Hall '-P 1'
_symmetry_space_group_name_H-M 'P -1'
_atom_sites_solution_hydrogens geom
_audit_conform_dict_location ftp://ftp.iucr.org/pub/cif_core.dic
_audit_conform_dict_name cif_core.dic
_audit_conform_dict_version 2.4.5
_audit_creation_date 2023-03-16T10:37:59-00:00
_audit_creation_method 'WinGX routine CIF_UPDATE'
_audit_update_record
;
2024-08-06 deposited with the CCDC.	2024-09-13 downloaded from the CCDC.
;
_cell_angle_alpha 69.179(4)
_cell_angle_beta 83.711(4)
_cell_angle_gamma 71.745(4)
_cell_formula_units_Z 1
_cell_length_a 12.4917(17)
_cell_length_b 14.753(2)
_cell_length_c 19.084(3)
_cell_measurement_reflns_used 35906
_cell_measurement_temperature 100(2)
_cell_measurement_theta_max 25.027
_cell_measurement_theta_min 2.503
_cell_measurement_wavelength 0.71073
_cell_volume 3121.9(8)
_computing_molecular_graphics 'Ortep for Windows (Farrugia, 2012)'
_computing_publication_material 'WinGX publication routines (Farrugia, 2012)'
_computing_structure_refinement 'SHELXL-2018/3 (Sheldrick, 2018)'
_computing_structure_solution 'SHELXT 2018/2 (Sheldrick, 2018)'
_diffrn_ambient_temperature 100(2)
_diffrn_measured_fraction_theta_full 0.998
_diffrn_measured_fraction_theta_max 0.998
_diffrn_measurement_device_type 'D8Quest Eco Photon50'
_diffrn_measurement_method \w
_diffrn_radiation_monochromator graphite
_diffrn_radiation_probe x-ray
_diffrn_radiation_type MoK\a
_diffrn_radiation_wavelength 0.71073
_diffrn_reflns_av_R_equivalents 0.0648
_diffrn_reflns_av_unetI/netI 0.0772
_diffrn_reflns_Laue_measured_fraction_full 0.998
_diffrn_reflns_Laue_measured_fraction_max 0.998
_diffrn_reflns_limit_h_max 14
_diffrn_reflns_limit_h_min -14
_diffrn_reflns_limit_k_max 17
_diffrn_reflns_limit_k_min -17
_diffrn_reflns_limit_l_max 22
_diffrn_reflns_limit_l_min -22
_diffrn_reflns_number 35906
_diffrn_reflns_point_group_measured_fraction_full 0.998
_diffrn_reflns_point_group_measured_fraction_max 0.998
_diffrn_reflns_theta_full 25.027
_diffrn_reflns_theta_max 25.027
_diffrn_reflns_theta_min 2.503
_diffrn_standards_decay_% 0
_diffrn_standards_interval_count 0
_diffrn_standards_interval_time 0
_diffrn_standards_number 0
_exptl_absorpt_coefficient_mu 1.627
_exptl_absorpt_correction_T_max 0.7454
_exptl_absorpt_correction_T_min 0.5792
_exptl_absorpt_correction_type multi-scan
_exptl_absorpt_process_details 'TWINABS (Sheldrick, 2009)'
_exptl_crystal_colour red
_exptl_crystal_density_diffrn 1.711
_exptl_crystal_density_method 'not measured'
_exptl_crystal_description block
_exptl_crystal_F_000 1600
_exptl_crystal_size_max 0.12
_exptl_crystal_size_mid 0.09
_exptl_crystal_size_min 0.06
_refine_diff_density_max 2.494
_refine_diff_density_min -3.326
_refine_diff_density_rms 0.194
_refine_ls_extinction_method none
_refine_ls_goodness_of_fit_ref 1.108
_refine_ls_hydrogen_treatment constr
_refine_ls_matrix_type full
_refine_ls_number_constraints 0
_refine_ls_number_parameters 1099
_refine_ls_number_reflns 11023
_refine_ls_number_restraints 288
_refine_ls_restrained_S_all 1.096
_refine_ls_R_factor_all 0.0926
_refine_ls_R_factor_gt 0.0739
_refine_ls_shift/su_max 0
_refine_ls_shift/su_mean 0
_refine_ls_structure_factor_coef Fsqd
_refine_ls_weighting_details 'w=1/[\s^2^(Fo^2^)+(0.0538P)^2^+51.7480P] where P=(Fo^2^+2Fc^2^)/3'
_refine_ls_weighting_scheme calc
_refine_ls_wR_factor_gt 0.1663
_refine_ls_wR_factor_ref 0.1751
_reflns_Friedel_coverage 0
_reflns_number_gt 9155
_reflns_number_total 11023
_reflns_threshold_expression 'I > 2\s(I)'
_cod_data_source_file d4cc04001e2.cif
_cod_data_source_block shelx_CCDC1
_cod_depositor_comments 'Adding full bibliography for 7133715--7133716.cif.'
_cod_original_cell_volume 3121.8(7)
_cod_original_formula_sum 'C110 H82 Dy2 F18 Fe0.80 N22 O30 Ru1.20 S6'
_cod_database_code 7133716
_shelx_shelxl_version_number 2018/3

loop_
_symmetry_equiv_pos_as_xyz
'x, y, z'
'-x, -y, -z'

loop_
_atom_site_label
_atom_site_type_symbol
_atom_site_fract_x
_atom_site_fract_y
_atom_site_fract_z
_atom_site_U_iso_or_equiv
_atom_site_adp_type
_atom_site_occupancy
_atom_site_site_symmetry_order
_atom_site_calc_flag
_atom_site_refinement_flags_posn
_atom_site_refinement_flags_adp
_atom_site_refinement_flags_occupancy
_atom_site_disorder_assembly
_atom_site_disorder_group
Dy01 Dy 0.62596(3) 0.95138(3) 0.57703(2) 0.00893(13) Uani 1 1 d . . . . .
Fe1 Fe 0.79514(11) 0.80576(10) 0.85071(7) 0.0437(3) Uani 0.4 1 d . . P . .
Ru1 Ru 0.79514(11) 0.80576(10) 0.85071(7) 0.0437(3) Uani 0.6 1 d . . P . .
S1A S 0.9737(2) 0.2312(2) 0.73217(16) 0.0308(6) Uani 1 1 d . . . . .
S3A S 0.4643(3) 1.4464(2) 0.82003(18) 0.0394(7) Uani 1 1 d . . . . .
S2A S 0.7971(2) 0.4098(2) 0.4538(3) 0.0560(11) Uani 1 1 d . . . . .
O1 O 0.5177(5) 0.9097(5) 0.5022(4) 0.0225(15) Uani 1 1 d . . . . .
N6 N 0.6307(6) 0.8166(6) 0.8690(4) 0.0184(17) Uani 1 1 d . . . . .
N5 N 0.7448(6) 0.9437(6) 0.8587(4) 0.0179(17) Uani 1 1 d . . . . .
O2C O 0.9938(6) 0.1235(5) 0.7538(4) 0.0353(18) Uani 1 1 d . . . . .
O9C O 0.5323(7) 1.4599(6) 0.7521(5) 0.048(2) Uani 1 1 d . . . . .
N3 N 0.8123(6) 0.7382(6) 0.9623(4) 0.0177(17) Uani 1 1 d . . . . .
N4 N 0.8370(6) 0.6629(6) 0.8545(4) 0.0183(17) Uani 1 1 d . . . . .
N1 N 0.7643(6) 0.8941(7) 0.6810(5) 0.0246(19) Uani 1 1 d . . . . .
N2 N 1.0416(7) 0.8020(7) 0.8272(5) 0.027(2) Uani 1 1 d . . . . .
N7 N 0.6014(7) 0.6248(6) 0.4921(5) 0.031(2) Uani 1 1 d . . . . .
H7 H 0.61943 0.564501 0.49017 0.037 Uiso 1 1 calc R U . . .
F5A F 0.7199(7) 0.3729(6) 0.3491(6) 0.075(3) Uani 1 1 d . . . . .
O1C O 0.9317(8) 0.2777(7) 0.7868(5) 0.056(3) Uani 1 1 d . . . . .
O3C O 0.9200(8) 0.2865(6) 0.6609(5) 0.057(3) Uani 1 1 d . . . . .
F3A F 1.1816(7) 0.1881(8) 0.7703(6) 0.090(4) Uani 1 1 d . . . . .
F2A F 1.1577(8) 0.2196(8) 0.6546(6) 0.089(3) Uani 1 1 d . . . . .
C3 C 0.8054(8) 0.7781(7) 1.0156(5) 0.022(2) Uani 1 1 d . . . . .
H3 H 0.797644 0.846929 1.001883 0.026 Uiso 1 1 calc R U . . .
C19 C 0.6336(8) 0.9729(7) 0.8767(5) 0.019(2) Uani 1 1 d . . . . .
O6C O 0.8519(6) 0.4823(7) 0.4536(7) 0.065(3) Uani 1 1 d . . . . .
O8C O 0.4434(7) 1.3486(6) 0.8491(6) 0.056(3) Uani 1 1 d . . . . .
O5C O 0.8627(8) 0.3047(6) 0.4802(7) 0.069(3) Uani 1 1 d . . . . .
F8A F 0.5873(10) 1.5257(7) 0.8674(5) 0.091(3) Uani 1 1 d . . . . .
F4A F 0.8704(8) 0.4207(7) 0.3184(6) 0.087(3) Uani 1 1 d . . . . .
C26 C 0.5761(8) 0.7513(8) 0.8736(5) 0.024(2) Uani 1 1 d . . . . .
H26 H 0.614881 0.692379 0.863333 0.029 Uiso 1 1 calc R U . . .
C1 C 0.7762(8) 0.8608(7) 0.7453(5) 0.020(2) Uani 1 1 d . . . . .
C29 C 0.5428(8) 0.8187(7) 0.4978(5) 0.022(2) Uani 1 1 d . . . . .
C23 C 0.5721(8) 0.9045(7) 0.8829(5) 0.018(2) Uani 1 1 d . . . . .
C4 C 0.8095(8) 0.7192(8) 1.0921(6) 0.026(2) Uani 1 1 d . . . . .
H4 H 0.803753 0.749631 1.128053 0.032 Uiso 1 1 calc R U . . .
C30 C 0.4790(8) 0.7520(7) 0.5352(6) 0.026(2) Uani 1 1 d . . . . .
H30 H 0.415374 0.773278 0.562178 0.031 Uiso 1 1 calc R U . . .
C15 C 0.8044(8) 1.0067(7) 0.8514(5) 0.021(2) Uani 1 1 d . . . . .
H15 H 0.879655 0.98898 0.837304 0.025 Uiso 1 1 calc R U . . .
C7 C 0.8268(7) 0.6367(7) 0.9840(5) 0.020(2) Uani 1 1 d . . . . .
O7C O 0.3691(8) 1.5314(6) 0.8175(6) 0.066(3) Uani 1 1 d . . . . .
C6 C 0.8332(8) 0.5725(8) 1.0599(6) 0.027(2) Uani 1 1 d . . . . .
C14 C 0.8617(8) 0.6263(8) 0.7978(6) 0.028(2) Uani 1 1 d . . . . .
H14 H 0.860228 0.671296 0.749005 0.033 Uiso 1 1 calc R U . . .
F6A F 0.7135(8) 0.5295(6) 0.3230(6) 0.081(3) Uani 1 1 d . . . . .
C2 C 0.9488(8) 0.8038(7) 0.8365(5) 0.019(2) Uani 1 1 d . . . . .
C28 C 0.6359(10) 0.7836(8) 0.4571(6) 0.031(3) Uani 1 1 d . . . . .
H28 H 0.679272 0.825942 0.430882 0.037 Uiso 1 1 calc R U . . .
C31 C 0.5100(9) 0.6568(7) 0.5321(7) 0.032(3) Uani 1 1 d . . . . .
H31 H 0.468012 0.612943 0.55767 0.038 Uiso 1 1 calc R U . . .
C13 C 0.8896(9) 0.5223(9) 0.8100(7) 0.032(3) Uani 1 1 d . . . . .
H13 H 0.907729 0.498836 0.769682 0.039 Uiso 1 1 calc R U . . .
C18 C 0.5802(8) 1.0637(8) 0.8907(5) 0.025(2) Uani 1 1 d . . . . .
C9 C 0.8723(9) 0.4269(9) 1.0195(7) 0.037(3) Uani 1 1 d . . . . .
H9 H 0.888652 0.357178 1.031341 0.045 Uiso 1 1 calc R U . . .
F1A F 1.1105(8) 0.3417(7) 0.6994(6) 0.085(3) Uani 1 1 d . . . . .
C20 C 0.4622(9) 1.0859(8) 0.9084(6) 0.031(3) Uani 1 1 d . . . . .
H20 H 0.425073 1.147313 0.915616 0.037 Uiso 1 1 calc R U . . .
C12 C 0.8900(8) 0.4551(8) 0.8814(7) 0.033(3) Uani 1 1 d . . . . .
H12 H 0.905306 0.386305 0.88925 0.039 Uiso 1 1 calc R U . . .
C10 C 0.8676(8) 0.4897(8) 0.9427(6) 0.028(2) Uani 1 1 d . . . . .
C17 C 0.6469(9) 1.1275(7) 0.8834(6) 0.028(2) Uani 1 1 d . . . . .
H17 H 0.615516 1.188883 0.891695 0.034 Uiso 1 1 calc R U . . .
C27 C 0.6641(10) 0.6867(8) 0.4555(6) 0.031(3) Uani 1 1 d . . . . .
H27 H 0.727199 0.663562 0.428808 0.037 Uiso 1 1 calc R U . . .
C25 C 0.4607(8) 0.7671(8) 0.8936(6) 0.029(2) Uani 1 1 d . . . . .
H25 H 0.425134 0.719024 0.89685 0.035 Uiso 1 1 calc R U . . .
C11 C 0.8435(7) 0.5951(7) 0.9256(6) 0.019(2) Uani 1 1 d . . . . .
C16 C 0.7580(10) 1.0993(8) 0.8640(6) 0.030(2) Uani 1 1 d . . . . .
H16 H 0.802462 1.14124 0.859307 0.036 Uiso 1 1 calc R U . . .
C8 C 0.8539(9) 0.4651(8) 1.0751(7) 0.037(3) Uani 1 1 d . . . . .
H8 H 0.854462 0.421859 1.124394 0.044 Uiso 1 1 calc R U . . .
C22 C 0.4572(8) 0.9269(8) 0.9018(5) 0.026(2) Uani 1 1 d . . . . .
C5 C 0.8217(8) 0.6183(8) 1.1139(6) 0.030(2) Uani 1 1 d . . . . .
H5 H 0.822439 0.579982 1.164599 0.036 Uiso 1 1 calc R U . . .
F7A F 0.6488(10) 1.3649(7) 0.8984(7) 0.111(4) Uani 1 1 d . . . . .
F9A F 0.5020(14) 1.4324(9) 0.9544(6) 0.132(5) Uani 1 1 d . . . . .
C24 C 0.4032(8) 0.8524(8) 0.9079(5) 0.027(2) Uani 1 1 d . . . . .
H24 H 0.327849 0.862791 0.921915 0.032 Uiso 1 1 calc R U . . .
C2A C 0.7722(12) 0.4337(10) 0.3585(10) 0.065(5) Uani 1 1 d . . . . .
C3A C 0.5578(17) 1.4400(11) 0.8903(10) 0.070(5) Uani 1 1 d . . . . .
C1A C 1.1117(11) 0.2466(11) 0.7130(8) 0.048(3) Uani 1 1 d . . . . .
C21 C 0.4043(8) 1.0215(9) 0.9150(6) 0.031(3) Uani 1 1 d . . . . .
H21 H 0.328559 1.037582 0.928276 0.038 Uiso 1 1 calc R U . . .
O4C O 0.6823(7) 0.4312(6) 0.4824(6) 0.056(3) Uani 1 1 d . . . . .
N8 N 0.8415(7) 0.4966(7) 0.6307(5) 0.030(2) Uani 1 1 d D . . . .
H8A H 0.871438 0.438276 0.625576 0.036 Uiso 1 1 calc R U . A 1
N9 N 0.2314(7) 0.8456(7) 0.7575(5) 0.0243(19) Uani 1 1 d . . . . .
H9A H 0.174844 0.823743 0.776773 0.029 Uiso 1 1 calc R U . B 1
N10 N 0.5731(8) 1.2956(7) 0.6994(5) 0.034(2) Uani 1 1 d . . . . .
H10 H 0.554359 1.338346 0.722917 0.041 Uiso 1 1 calc R U . C 1
O1S O 1.0422(14) 0.0315(13) 0.9423(9) 0.046(4) Uani 0.5 1 d D U P D 1
C1S C 1.030(2) -0.0622(17) 0.9992(13) 0.047(6) Uani 0.5 1 d D U P D 1
N11A N 1.022(2) 1.056(2) 0.3762(14) 0.016(6) Uani 0.5 1 d . U P E 1
H11A H 1.075775 1.078559 0.3522 0.02 Uiso 0.5 1 calc R U P E 1
O2A O 0.6691(9) 0.7782(8) 0.6253(6) 0.011(2) Uani 0.5 1 d . U P F 1
O3A O 0.4912(9) 0.9589(8) 0.6633(7) 0.012(3) Uani 0.5 1 d . U P F 1
O4A O 0.6615(10) 1.0868(8) 0.5921(6) 0.011(2) Uani 0.5 1 d . . P F 1
O5A O 0.7673(10) 0.9452(9) 0.4937(7) 0.013(3) Uani 0.5 1 d . . P E 1
C43A C 0.5514(19) 1.1496(15) 0.6858(12) 0.008(4) Uani 0.5 1 d . U P F 1
H43A H 0.514111 1.100217 0.702376 0.01 Uiso 0.5 1 calc R U P F 1
C47A C 0.940(3) 1.111(2) 0.4093(17) 0.014(7) Uani 0.5 1 d . U P E 1
H47A H 0.940929 1.176107 0.404586 0.017 Uiso 0.5 1 calc R U P E 1
C51A C 1.016(2) 0.960(2) 0.3823(16) 0.013(6) Uani 0.5 1 d . U P E 1
H51A H 1.071429 0.921797 0.35863 0.016 Uiso 0.5 1 calc R U P E 1
C38A C 0.417(2) 0.820(2) 0.7048(14) 0.017(6) Uani 0.5 1 d . U P F 1
H38A H 0.482854 0.77773 0.691417 0.021 Uiso 0.5 1 calc R U P F 1
C48A C 0.854(2) 1.076(2) 0.4496(14) 0.014(6) Uani 0.5 1 d . U P E 1
H48A H 0.800247 1.11473 0.473241 0.017 Uiso 0.5 1 calc R U P E 1
C41A C 0.228(2) 0.936(2) 0.7479(15) 0.013(6) Uani 0.5 1 d . U P F 1
H41A H 0.163605 0.976506 0.76354 0.015 Uiso 0.5 1 calc R U P F 1
C32A C 0.889(2) 0.569(2) 0.5950(15) 0.022(7) Uani 0.5 1 d . U P F 1
H32A H 0.958255 0.55484 0.571266 0.026 Uiso 0.5 1 calc R U P F 1
C34A C 0.730(2) 0.6901(18) 0.6275(15) 0.010(5) Uani 0.5 1 d . U P F 1
C44A C 0.6364(16) 1.1493(14) 0.6284(10) 0.007(4) Uani 0.5 1 d . U P F 1
C49A C 0.850(2) 0.976(2) 0.4549(11) 0.010(4) Uani 0.5 1 d . U P E 1
C37A C 0.331(3) 0.780(2) 0.7357(15) 0.023(7) Uani 0.5 1 d . U P F 1
H37A H 0.336292 0.713127 0.742357 0.028 Uiso 0.5 1 calc R U P F 1
C36A C 0.7503(18) 0.5076(18) 0.6740(13) 0.019(5) Uani 0.5 1 d . U P F 1
H36A H 0.728093 0.451717 0.704763 0.023 Uiso 0.5 1 calc R U P F 1
C35A C 0.6906(16) 0.6037(16) 0.6719(11) 0.014(4) Uani 0.5 1 d . U P F 1
H35A H 0.624045 0.61406 0.698979 0.017 Uiso 0.5 1 calc R U P F 1
C50A C 0.935(2) 0.9206(18) 0.4207(13) 0.016(5) Uani 0.5 1 d . U P E 1
H50A H 0.936035 0.855751 0.4243 0.019 Uiso 0.5 1 calc R U P E 1
C33A C 0.835(2) 0.665(2) 0.5939(15) 0.031(6) Uani 0.5 1 d . U P F 1
H33A H 0.869268 0.715881 0.569959 0.037 Uiso 0.5 1 calc R U P F 1
C39A C 0.4118(19) 0.9215(17) 0.6922(10) 0.011(4) Uani 0.5 1 d . U P F 1
C42A C 0.529(2) 1.2254(18) 0.7142(13) 0.024(6) Uani 0.5 1 d . U P F 1
H42A H 0.471675 1.225629 0.749884 0.029 Uiso 0.5 1 calc R U P F 1
C40A C 0.310(2) 0.9784(17) 0.7170(11) 0.017(4) Uani 0.5 1 d . U P F 1
H40A H 0.300726 1.045623 0.711772 0.021 Uiso 0.5 1 calc R U P F 1
C46A C 0.6583(18) 1.3010(18) 0.6401(13) 0.023(5) Uani 0.5 1 d . U P F 1
H46A H 0.690675 1.35382 0.624247 0.028 Uiso 0.5 1 calc R U P F 1
C45A C 0.6887(14) 1.2275(13) 0.6091(10) 0.009(3) Uani 0.5 1 d . U P F 1
H45A H 0.746153 1.228093 0.573728 0.011 Uiso 0.5 1 calc R U P F 1
O2S O 1.1562(15) -0.1757(15) 0.9406(10) 0.058(5) Uani 0.5 1 d D U P G 2
C2S C 1.0794(15) -0.1500(16) 0.9946(10) 0.024(4) Uani 0.5 1 d D U P G 2
O2B O 0.7552(12) 0.8064(10) 0.5710(9) 0.031(3) Uani 0.5 1 d . . P F 2
O3B O 0.5304(11) 0.8547(10) 0.6618(8) 0.026(3) Uani 0.5 1 d . . P F 2
O4B O 0.5560(12) 1.0656(11) 0.6384(8) 0.030(3) Uani 0.5 1 d . . P F 2
O5B O 0.7380(11) 1.0268(12) 0.4950(8) 0.030(4) Uani 0.5 1 d . . P F 2
C34B C 0.785(2) 0.7072(17) 0.5927(12) 0.022(5) Uani 0.5 1 d D U P F 2
C33B C 0.879(2) 0.6543(16) 0.5655(14) 0.029(5) Uani 0.5 1 d D U P F 2
H33B H 0.927149 0.689095 0.534847 0.035 Uiso 0.5 1 calc R U P F 2
C35B C 0.7155(18) 0.655(2) 0.6427(13) 0.013(6) Uani 0.5 1 d D U P F 2
H35B H 0.654198 0.688795 0.665603 0.016 Uiso 0.5 1 calc R U P F 2
C32B C 0.907(2) 0.5507(17) 0.5814(16) 0.032(9) Uani 0.5 1 d D U P F 2
H32B H 0.969126 0.517686 0.558978 0.038 Uiso 0.5 1 calc R U P F 2
C36B C 0.7420(16) 0.552(2) 0.6566(14) 0.026(6) Uani 0.5 1 d D U P F 2
H36B H 0.691581 0.517669 0.684124 0.031 Uiso 0.5 1 calc R U P F 2
C38B C 0.403(2) 0.765(2) 0.7207(13) 0.030(5) Uani 0.5 1 d . U P F 2
H38B H 0.454339 0.705003 0.718641 0.036 Uiso 0.5 1 calc R U P F 2
C39B C 0.4309(19) 0.855(2) 0.6901(14) 0.017(6) Uani 0.5 1 d . U P F 2
C40B C 0.352(3) 0.9453(19) 0.6971(13) 0.026(5) Uani 0.5 1 d . U P F 2
H40B H 0.371202 1.00564 0.67942 0.031 Uiso 0.5 1 calc R U P F 2
C37B C 0.302(3) 0.765(3) 0.7534(18) 0.036(9) Uani 0.5 1 d . U P F 2
H37B H 0.283986 0.704401 0.773308 0.043 Uiso 0.5 1 calc R U P F 2
C41B C 0.250(3) 0.945(3) 0.7288(18) 0.029(9) Uani 0.5 1 d . U P F 2
H41B H 0.196502 1.003457 0.732175 0.034 Uiso 0.5 1 calc R U P F 2
C49B C 0.8298(15) 1.026(2) 0.4563(10) 0.011(4) Uani 0.5 1 d . U P F 2
C50B C 0.893(3) 0.944(2) 0.4334(16) 0.026(6) Uani 0.5 1 d . U P F 2
H50B H 0.868163 0.887023 0.445828 0.031 Uiso 0.5 1 calc R U P F 2
C47B C 0.973(3) 1.105(3) 0.399(2) 0.026(9) Uani 0.5 1 d . U P F 2
H47B H 1.001561 1.159652 0.387054 0.032 Uiso 0.5 1 calc R U P F 2
C48B C 0.875(3) 1.108(2) 0.4369(15) 0.020(6) Uani 0.5 1 d . U P F 2
H48B H 0.836797 1.164536 0.450453 0.024 Uiso 0.5 1 calc R U P F 2
N11B N 1.029(2) 1.026(2) 0.3770(16) 0.017(7) Uani 0.5 1 d . U P F 2
H11B H 1.09081 1.027031 0.352164 0.021 Uiso 0.5 1 calc R U P F 2
C51B C 0.990(4) 0.945(3) 0.394(2) 0.038(12) Uani 0.5 1 d . U P F 2
H51B H 1.029862 0.890208 0.378366 0.045 Uiso 0.5 1 calc R U P F 2
C43B C 0.479(2) 1.1734(15) 0.7074(12) 0.030(5) Uani 0.5 1 d . . P F 2
H43B H 0.419159 1.145489 0.723138 0.036 Uiso 0.5 1 calc R U P F 2
C45B C 0.656(2) 1.1796(19) 0.6392(13) 0.029(5) Uani 0.5 1 d . U P F 2
H45B H 0.714006 1.157146 0.608998 0.035 Uiso 0.5 1 calc R U P F 2
C44B C 0.567(2) 1.1350(16) 0.6605(13) 0.020(5) Uani 0.5 1 d . U P F 2
C42B C 0.484(2) 1.2490(19) 0.7276(14) 0.028(6) Uani 0.5 1 d . U P F 2
H42B H 0.429857 1.272198 0.759893 0.034 Uiso 0.5 1 calc R U P F 2
C46B C 0.654(2) 1.257(2) 0.6642(16) 0.040(7) Uani 0.5 1 d . U P F 2
H46B H 0.71658 1.281215 0.654456 0.047 Uiso 0.5 1 calc R U P F 2

loop_
_atom_site_aniso_label
_atom_site_aniso_U_11
_atom_site_aniso_U_22
_atom_site_aniso_U_33
_atom_site_aniso_U_23
_atom_site_aniso_U_13
_atom_site_aniso_U_12
Dy01 0.0063(2) 0.0066(2) 0.0141(2) -0.00550(15) 0.00003(14) -0.00001(14)
Fe1 0.0396(7) 0.0455(8) 0.0473(8) -0.0181(6) -0.0009(6) -0.0115(6)
Ru1 0.0396(7) 0.0455(8) 0.0473(8) -0.0181(6) -0.0009(6) -0.0115(6)
S1A 0.0272(14) 0.0242(14) 0.0383(16) -0.0131(12) -0.0001(12) -0.0011(11)
S3A 0.0435(18) 0.0194(14) 0.0495(18) -0.0127(13) 0.0168(14) -0.0059(13)
S2A 0.0235(15) 0.0296(17) 0.127(3) -0.047(2) -0.0271(18) 0.0090(13)
O1 0.025(4) 0.012(3) 0.032(4) -0.013(3) -0.013(3) 0.003(3)
N6 0.013(4) 0.027(5) 0.015(4) -0.005(3) -0.001(3) -0.008(3)
N5 0.020(4) 0.018(4) 0.016(4) -0.007(3) -0.003(3) -0.003(3)
O2C 0.034(4) 0.021(4) 0.044(5) -0.009(3) 0.006(4) -0.003(3)
O9C 0.053(5) 0.049(5) 0.065(6) -0.043(5) 0.030(5) -0.031(4)
N3 0.012(4) 0.022(4) 0.018(4) -0.005(3) 0.001(3) -0.005(3)
N4 0.011(4) 0.018(4) 0.031(5) -0.014(4) -0.001(3) -0.005(3)
N1 0.013(4) 0.038(5) 0.032(5) -0.020(4) 0.003(4) -0.013(4)
N2 0.017(5) 0.033(5) 0.029(5) -0.005(4) 0.006(4) -0.012(4)
N7 0.032(5) 0.013(4) 0.050(6) -0.016(4) -0.026(5) 0.006(4)
F5A 0.072(6) 0.047(5) 0.117(8) -0.035(5) -0.046(5) -0.010(4)
O1C 0.062(6) 0.041(5) 0.061(6) -0.027(5) 0.025(5) -0.006(5)
O3C 0.075(7) 0.022(4) 0.072(7) -0.006(4) -0.043(5) -0.006(4)
F3A 0.039(5) 0.109(8) 0.148(9) -0.100(7) -0.046(5) 0.022(5)
F2A 0.082(7) 0.119(8) 0.116(8) -0.087(7) 0.065(6) -0.064(6)
C3 0.021(5) 0.018(5) 0.026(5) -0.011(4) -0.001(4) -0.001(4)
C19 0.021(5) 0.019(5) 0.010(4) 0.000(4) -0.002(4) -0.004(4)
O6C 0.017(4) 0.047(5) 0.156(10) -0.068(6) -0.015(5) 0.001(4)
O8C 0.039(5) 0.026(5) 0.091(7) -0.008(5) 0.008(5) -0.009(4)
O5C 0.048(6) 0.032(5) 0.134(10) -0.050(6) -0.045(6) 0.017(4)
F8A 0.162(10) 0.054(6) 0.086(7) -0.030(5) -0.019(7) -0.056(6)
F4A 0.062(6) 0.076(7) 0.121(9) -0.040(6) -0.015(6) -0.007(5)
C26 0.025(5) 0.029(6) 0.022(5) -0.009(4) -0.004(4) -0.011(4)
C1 0.023(5) 0.024(5) 0.016(5) -0.011(4) -0.002(4) -0.009(4)
C29 0.032(6) 0.014(5) 0.020(5) -0.008(4) -0.015(4) 0.001(4)
C23 0.017(5) 0.022(5) 0.012(5) -0.004(4) -0.001(4) -0.004(4)
C4 0.017(5) 0.033(6) 0.026(6) -0.014(5) -0.004(4) 0.003(4)
C30 0.014(5) 0.019(5) 0.047(7) -0.014(5) -0.020(5) 0.003(4)
C15 0.020(5) 0.014(5) 0.020(5) 0.002(4) -0.003(4) -0.004(4)
C7 0.003(4) 0.023(5) 0.029(5) -0.006(4) 0.003(4) -0.001(4)
O7C 0.067(7) 0.027(5) 0.071(7) -0.006(5) 0.029(5) 0.009(4)
C6 0.011(5) 0.031(6) 0.035(6) -0.015(5) 0.006(4) -0.001(4)
C14 0.026(6) 0.032(6) 0.032(6) -0.021(5) -0.005(5) -0.004(5)
F6A 0.066(6) 0.036(5) 0.131(9) -0.016(5) -0.032(6) -0.005(4)
C2 0.021(5) 0.013(5) 0.019(5) -0.006(4) -0.002(4) 0.000(4)
C28 0.042(7) 0.016(5) 0.036(6) -0.012(5) -0.006(5) -0.005(5)
C31 0.023(6) 0.014(5) 0.059(8) -0.009(5) -0.022(5) -0.002(4)
C13 0.021(6) 0.040(7) 0.043(7) -0.032(6) 0.000(5) 0.002(5)
C18 0.022(5) 0.028(6) 0.017(5) -0.002(4) -0.001(4) -0.003(4)
C9 0.024(6) 0.029(6) 0.049(8) -0.006(6) 0.004(5) -0.004(5)
F1A 0.068(6) 0.078(6) 0.149(9) -0.068(7) 0.027(6) -0.052(5)
C20 0.027(6) 0.024(6) 0.028(6) -0.008(5) 0.001(5) 0.010(5)
C12 0.020(5) 0.027(6) 0.059(8) -0.025(6) 0.000(5) -0.006(5)
C10 0.017(5) 0.026(6) 0.045(7) -0.016(5) 0.002(5) -0.005(4)
C17 0.037(6) 0.014(5) 0.028(6) -0.005(4) 0.003(5) -0.004(4)
C27 0.037(6) 0.022(6) 0.026(6) -0.012(5) -0.010(5) 0.009(5)
C25 0.018(5) 0.035(6) 0.028(6) 0.001(5) -0.005(4) -0.010(5)
C11 0.004(4) 0.018(5) 0.032(6) -0.006(4) 0.001(4) -0.003(4)
C16 0.041(7) 0.022(6) 0.027(6) -0.008(5) -0.005(5) -0.010(5)
C8 0.034(6) 0.021(6) 0.044(7) -0.002(5) 0.007(5) -0.007(5)
C22 0.016(5) 0.038(6) 0.018(5) -0.004(5) -0.005(4) -0.003(4)
C5 0.022(5) 0.033(6) 0.024(6) -0.001(5) 0.005(4) -0.003(5)
F7A 0.116(9) 0.049(6) 0.174(12) -0.033(7) -0.089(8) -0.009(6)
F9A 0.260(17) 0.096(9) 0.042(6) -0.017(6) 0.007(8) -0.066(10)
C24 0.009(5) 0.044(7) 0.022(5) -0.005(5) 0.000(4) -0.007(4)
C2A 0.044(8) 0.031(8) 0.118(14) -0.015(8) -0.023(9) -0.011(6)
C3A 0.108(14) 0.035(8) 0.071(11) -0.016(8) -0.013(10) -0.027(9)
C1A 0.041(7) 0.060(9) 0.064(9) -0.048(8) 0.016(7) -0.020(7)
C21 0.011(5) 0.042(7) 0.029(6) -0.008(5) 0.004(4) 0.003(5)
O4C 0.032(5) 0.023(4) 0.127(9) -0.040(5) -0.017(5) -0.003(4)
N8 0.032(5) 0.025(5) 0.036(5) -0.017(4) -0.008(4) -0.001(4)
N9 0.015(4) 0.037(5) 0.025(5) -0.010(4) 0.001(3) -0.014(4)
N10 0.037(5) 0.026(5) 0.046(6) -0.021(5) -0.016(5) -0.001(4)
O1S 0.041(6) 0.059(6) 0.040(6) -0.013(4) -0.005(4) -0.020(4)
C1S 0.043(8) 0.051(8) 0.047(8) -0.016(5) -0.007(5) -0.014(5)
N11A 0.020(9) 0.016(10) 0.016(9) -0.004(7) 0.004(6) -0.012(8)
O2A 0.012(4) 0.007(4) 0.015(4) -0.004(3) -0.004(3) -0.001(3)
O3A 0.006(5) 0.006(5) 0.022(6) -0.003(4) 0.004(4) -0.002(4)
O4A 0.017(6) 0.012(6) 0.010(6) -0.005(5) -0.002(5) -0.008(5)
O5A 0.010(6) 0.015(7) 0.020(7) -0.014(6) 0.005(5) -0.006(5)
C43A 0.007(6) 0.009(6) 0.007(6) -0.004(4) 0.003(5) 0.000(4)
C47A 0.013(11) 0.012(9) 0.014(10) -0.002(7) 0.002(8) -0.003(8)
C51A 0.016(9) 0.014(10) 0.011(9) -0.004(7) -0.004(7) -0.005(8)
C38A 0.017(9) 0.003(9) 0.025(9) 0.000(7) 0.009(7) -0.001(7)
C48A 0.011(9) 0.016(10) 0.015(9) -0.006(8) -0.001(7) -0.004(7)
C41A 0.006(9) 0.017(9) 0.009(9) -0.002(7) 0.001(7) 0.001(7)
C32A 0.016(9) 0.031(11) 0.021(10) -0.016(8) -0.002(7) -0.003(7)
C34A 0.008(8) 0.007(8) 0.012(9) -0.002(7) -0.004(7) -0.001(7)
C44A 0.007(4) 0.007(4) 0.007(4) -0.0023(16) -0.0003(10) -0.0023(15)
C49A 0.010(5) 0.010(5) 0.010(5) -0.0035(18) -0.0002(10) -0.0030(16)
C37A 0.027(11) 0.020(9) 0.022(10) -0.012(7) 0.009(8) -0.004(8)
C36A 0.019(8) 0.012(8) 0.022(9) 0.001(7) -0.009(7) -0.003(7)
C35A 0.017(8) 0.009(7) 0.020(8) -0.009(6) 0.003(6) -0.004(6)
C50A 0.016(9) 0.017(8) 0.019(9) -0.012(7) 0.007(7) -0.006(7)
C33A 0.025(10) 0.031(10) 0.037(10) -0.013(8) 0.006(8) -0.009(8)
C39A 0.013(6) 0.010(6) 0.009(5) -0.006(4) 0.003(4) 0.001(4)
C42A 0.021(9) 0.027(9) 0.023(9) -0.013(7) 0.007(7) -0.003(7)
C40A 0.013(8) 0.021(8) 0.014(8) -0.002(7) 0.003(6) -0.005(7)
C46A 0.024(8) 0.021(9) 0.020(9) -0.007(7) -0.003(7) -0.001(7)
C45A 0.009(5) 0.008(5) 0.010(5) -0.001(4) 0.001(4) -0.005(4)
O2S 0.055(6) 0.061(7) 0.063(7) -0.022(5) -0.003(5) -0.021(5)
C2S 0.023(6) 0.034(6) 0.020(6) -0.014(4) -0.003(4) -0.011(4)
O2B 0.026(8) 0.016(7) 0.048(9) -0.018(7) -0.001(7) 0.005(6)
O3B 0.018(7) 0.023(8) 0.034(8) -0.007(6) -0.002(6) -0.007(6)
O4B 0.028(8) 0.032(8) 0.032(8) -0.016(7) -0.013(6) -0.002(7)
O5B 0.012(7) 0.040(10) 0.031(8) -0.002(7) 0.003(6) -0.011(7)
C34B 0.024(9) 0.018(8) 0.021(8) -0.005(7) -0.003(7) -0.006(7)
C33B 0.028(9) 0.034(9) 0.029(9) -0.010(7) -0.003(7) -0.015(7)
C35B 0.013(9) 0.012(9) 0.012(9) -0.005(8) -0.001(7) 0.001(7)
C32B 0.026(12) 0.037(12) 0.031(11) -0.017(8) -0.002(8) -0.001(8)
C36B 0.027(9) 0.033(10) 0.022(9) -0.007(8) -0.010(7) -0.013(8)
C38B 0.032(9) 0.027(9) 0.028(9) -0.010(7) 0.006(7) -0.004(8)
C39B 0.011(8) 0.021(10) 0.021(9) -0.004(7) 0.002(6) -0.011(8)
C40B 0.025(10) 0.021(9) 0.025(9) -0.002(7) -0.002(8) -0.007(7)
C37B 0.036(12) 0.035(12) 0.036(12) -0.012(8) 0.004(8) -0.011(9)
C41B 0.029(12) 0.025(11) 0.028(12) -0.007(9) -0.007(8) -0.003(8)
C49B 0.007(7) 0.013(8) 0.011(7) -0.004(7) -0.005(6) 0.000(7)
C50B 0.024(10) 0.027(10) 0.030(10) -0.015(8) -0.002(8) -0.005(8)
C47B 0.022(12) 0.027(12) 0.026(12) -0.004(8) -0.002(8) -0.005(9)
C48B 0.020(10) 0.014(9) 0.021(10) -0.001(7) 0.005(7) -0.004(8)
N11B 0.016(8) 0.017(8) 0.019(8) -0.006(5) 0.003(4) -0.004(5)
C51B 0.040(15) 0.039(14) 0.038(14) -0.017(9) 0.000(9) -0.011(9)
C43B 0.047(15) 0.016(11) 0.025(12) -0.006(9) -0.011(11) -0.003(10)
C45B 0.031(9) 0.029(9) 0.030(9) -0.010(8) 0.001(7) -0.013(7)
C44B 0.025(9) 0.018(9) 0.011(8) -0.008(7) -0.001(7) 0.005(7)
C42B 0.029(9) 0.031(9) 0.026(9) -0.012(7) 0.000(7) -0.007(7)
C46B 0.045(10) 0.039(10) 0.042(11) -0.011(8) -0.006(8) -0.022(8)

loop_
_atom_type_symbol
_atom_type_description
_atom_type_scat_dispersion_real
_atom_type_scat_dispersion_imag
_atom_type_scat_source
C C 0.0033 0.0016 'International Tables Vol C Tables 4.2.6.8 and 6.1.1.4'
Dy Dy -0.1892 4.4098 'International Tables Vol C Tables 4.2.6.8 and 6.1.1.4'
Ru Ru -1.2594 0.8363 'International Tables Vol C Tables 4.2.6.8 and 6.1.1.4'
S S 0.1246 0.1234 'International Tables Vol C Tables 4.2.6.8 and 6.1.1.4'
O O 0.0106 0.006 'International Tables Vol C Tables 4.2.6.8 and 6.1.1.4'
F F 0.0171 0.0103 'International Tables Vol C Tables 4.2.6.8 and 6.1.1.4'
N N 0.0061 0.0033 'International Tables Vol C Tables 4.2.6.8 and 6.1.1.4'
Fe Fe 0.3463 0.8444 'International Tables Vol C Tables 4.2.6.8 and 6.1.1.4'
H H 0 0 'International Tables Vol C Tables 4.2.6.8 and 6.1.1.4'

loop_
_geom_angle_atom_site_label_1
_geom_angle_atom_site_label_2
_geom_angle_atom_site_label_3
_geom_angle
_geom_angle_site_symmetry_1
_geom_angle_site_symmetry_3
_geom_angle_publ_flag
O3A Dy01 O5A 177.1(4) . . ?
O5B Dy01 O3B 172.2(5) . . ?
O5B Dy01 O2B 83.9(6) . . ?
O3B Dy01 O2B 88.4(5) . . ?
O5B Dy01 O4B 100.1(6) . . ?
O3B Dy01 O4B 86.0(5) . . ?
O2B Dy01 O4B 148.9(5) . . ?
O3A Dy01 O2A 88.2(4) . . ?
O5A Dy01 O2A 92.4(4) . . ?
O3A Dy01 O4A 88.7(4) . . ?
O5A Dy01 O4A 89.1(4) . . ?
O2A Dy01 O4A 142.4(4) . . ?
O3A Dy01 O1 82.3(3) . 2_676 ?
O5A Dy01 O1 99.1(4) . 2_676 ?
O2A Dy01 O1 137.2(3) . 2_676 ?
O4A Dy01 O1 79.3(3) . 2_676 ?
O5B Dy01 O1 104.0(4) . . ?
O3A Dy01 O1 92.8(3) . . ?
O5A Dy01 O1 90.1(3) . . ?
O3B Dy01 O1 75.8(4) . . ?
O2B Dy01 O1 82.0(4) . . ?
O4B Dy01 O1 125.7(4) . . ?
O2A Dy01 O1 75.5(3) . . ?
O4A Dy01 O1 142.0(3) . . ?
O1 Dy01 O1 63.4(2) 2_676 . ?
O5B Dy01 N1 91.4(4) . . ?
O3A Dy01 N1 86.9(4) . . ?
O5A Dy01 N1 90.5(4) . . ?
O3B Dy01 N1 85.4(4) . . ?
O2B Dy01 N1 73.3(4) . . ?
O4B Dy01 N1 75.8(4) . . ?
O2A Dy01 N1 73.7(3) . . ?
O4A Dy01 N1 68.7(3) . . ?
O1 Dy01 N1 146.4(2) 2_676 . ?
O1 Dy01 N1 149.3(2) . . ?
C1 Fe1 C2 88.6(4) . . ?
C1 Fe1 N4 94.3(4) . . ?
C2 Fe1 N4 90.3(3) . . ?
C1 Fe1 N5 91.4(4) . . ?
C2 Fe1 N5 93.4(4) . . ?
N4 Fe1 N5 173.2(3) . . ?
C1 Fe1 N3 175.6(4) . . ?
C2 Fe1 N3 93.4(3) . . ?
N4 Fe1 N3 81.8(3) . . ?
N5 Fe1 N3 92.3(3) . . ?
C1 Fe1 N6 92.9(4) . . ?
C2 Fe1 N6 175.6(4) . . ?
N4 Fe1 N6 93.7(3) . . ?
N5 Fe1 N6 82.3(3) . . ?
N3 Fe1 N6 85.4(3) . . ?
O1C S1A O3C 113.7(6) . . ?
O1C S1A O2C 118.2(5) . . ?
O3C S1A O2C 113.3(5) . . ?
O1C S1A C1A 103.3(6) . . ?
O3C S1A C1A 101.9(7) . . ?
O2C S1A C1A 103.7(6) . . ?
O7C S3A O8C 115.5(6) . . ?
O7C S3A O9C 114.3(6) . . ?
O8C S3A O9C 113.4(5) . . ?
O7C S3A C3A 104.7(7) . . ?
O8C S3A C3A 103.5(6) . . ?
O9C S3A C3A 103.5(7) . . ?
O6C S2A O5C 116.6(5) . . ?
O6C S2A O4C 112.8(5) . . ?
O5C S2A O4C 115.0(6) . . ?
O6C S2A C2A 105.6(7) . . ?
O5C S2A C2A 103.4(7) . . ?
O4C S2A C2A 101.0(7) . . ?
C29 O1 Dy01 120.6(5) . 2_676 ?
C29 O1 Dy01 122.4(5) . . ?
Dy01 O1 Dy01 116.6(2) 2_676 . ?
C26 N6 C23 118.3(8) . . ?
C26 N6 Fe1 129.9(7) . . ?
C23 N6 Fe1 111.6(6) . . ?
C15 N5 C19 117.8(8) . . ?
C15 N5 Fe1 129.2(7) . . ?
C19 N5 Fe1 113.0(6) . . ?
C3 N3 C7 117.7(8) . . ?
C3 N3 Fe1 130.1(7) . . ?
C7 N3 Fe1 112.1(6) . . ?
C14 N4 C11 117.9(8) . . ?
C14 N4 Fe1 128.9(7) . . ?
C11 N4 Fe1 113.2(6) . . ?
C1 N1 Dy01 144.3(7) . . ?
C27 N7 C31 120.4(9) . . ?
N3 C3 C4 121.9(9) . . ?
N5 C19 C18 123.7(9) . . ?
N5 C19 C23 116.3(8) . . ?
C18 C19 C23 119.9(9) . . ?
N6 C26 C25 122.7(10) . . ?
N1 C1 Fe1 179.7(9) . . ?
O1 C29 C28 120.8(10) . . ?
O1 C29 C30 121.8(9) . . ?
C28 C29 C30 117.4(9) . . ?
N6 C23 C22 122.6(9) . . ?
N6 C23 C19 116.5(8) . . ?
C22 C23 C19 120.9(9) . . ?
C5 C4 C3 120.5(10) . . ?
C31 C30 C29 120.3(10) . . ?
N5 C15 C16 122.3(9) . . ?
N3 C7 C6 123.4(9) . . ?
N3 C7 C11 116.2(8) . . ?
C6 C7 C11 120.3(9) . . ?
C5 C6 C7 116.8(10) . . ?
C5 C6 C8 125.5(10) . . ?
C7 C6 C8 117.7(10) . . ?
N4 C14 C13 121.9(10) . . ?
N2 C2 Fe1 179.2(9) . . ?
C27 C28 C29 120.3(11) . . ?
N7 C31 C30 120.9(11) . . ?
C12 C13 C14 119.9(10) . . ?
C19 C18 C17 116.5(9) . . ?
C19 C18 C20 118.2(10) . . ?
C17 C18 C20 125.3(10) . . ?
C8 C9 C10 122.1(11) . . ?
C21 C20 C18 122.1(10) . . ?
C13 C12 C10 120.2(10) . . ?
C12 C10 C11 116.1(10) . . ?
C12 C10 C9 125.5(10) . . ?
C11 C10 C9 118.4(10) . . ?
C16 C17 C18 119.9(10) . . ?
N7 C27 C28 120.7(10) . . ?
C24 C25 C26 119.3(10) . . ?
N4 C11 C10 123.9(9) . . ?
N4 C11 C7 115.8(8) . . ?
C10 C11 C7 120.3(9) . . ?
C17 C16 C15 119.6(10) . . ?
C9 C8 C6 121.2(11) . . ?
C23 C22 C24 116.7(9) . . ?
C23 C22 C21 117.9(10) . . ?
C24 C22 C21 125.4(9) . . ?
C4 C5 C6 119.6(10) . . ?
C25 C24 C22 120.4(9) . . ?
F5A C2A F6A 108.5(11) . . ?
F5A C2A F4A 106.2(13) . . ?
F6A C2A F4A 103.7(13) . . ?
F5A C2A S2A 113.1(12) . . ?
F6A C2A S2A 112.7(12) . . ?
F4A C2A S2A 112.0(10) . . ?
F7A C3A F9A 111.4(15) . . ?
F7A C3A F8A 108.0(16) . . ?
F9A C3A F8A 108.9(13) . . ?
F7A C3A S3A 111.1(11) . . ?
F9A C3A S3A 108.6(14) . . ?
F8A C3A S3A 108.8(11) . . ?
F2A C1A F1A 108.5(12) . . ?
F2A C1A F3A 106.1(11) . . ?
F1A C1A F3A 107.1(11) . . ?
F2A C1A S1A 111.2(9) . . ?
F1A C1A S1A 112.0(9) . . ?
F3A C1A S1A 111.6(10) . . ?
C20 C21 C22 121.0(9) . . ?
C32A N8 C36A 124.5(18) . . ?
C32B N8 C36B 117.4(17) . . ?
C41A N9 C37A 119.1(18) . . ?
C37B N9 C41B 124(2) . . ?
C46B N10 C42B 120.6(18) . . ?
C42A N10 C46A 116.6(16) . . ?
C1S O1S C1S 74.0(19) . 2_757 ?
O1S C1S O1S 106.0(19) . 2_757 ?
O1S C1S C1S 53.1(12) . 2_757 ?
O1S C1S C1S 53.0(14) 2_757 2_757 ?
C47A N11A C51A 118(3) . . ?
C34A O2A Dy01 151.3(15) . . ?
C39A O3A Dy01 141.1(12) . . ?
C44A O4A Dy01 145.9(12) . . ?
C49A O5A Dy01 153.5(15) . . ?
C42A C43A C44A 116.5(19) . . ?
N11A C47A C48A 122(3) . . ?
C50A C51A N11A 123(3) . . ?
C37A C38A C39A 123(2) . . ?
C47A C48A C49A 119(2) . . ?
N9 C41A C40A 125(2) . . ?
N8 C32A C33A 119(2) . . ?
O2A C34A C33A 127(3) . . ?
O2A C34A C35A 118(2) . . ?
C33A C34A C35A 115(2) . . ?
O4A C44A C45A 119.7(16) . . ?
O4A C44A C43A 123.8(19) . . ?
C45A C44A C43A 116.4(17) . . ?
O5A C49A C50A 125(3) . . ?
O5A C49A C48A 117(3) . . ?
C50A C49A C48A 118(2) . . ?
C38A C37A N9 118(2) . . ?
N8 C36A C35A 118(2) . . ?
C36A C35A C34A 120.6(19) . . ?
C51A C50A C49A 120(2) . . ?
C32A C33A C34A 122(2) . . ?
O3A C39A C38A 123(2) . . ?
O3A C39A C40A 122(2) . . ?
C38A C39A C40A 114(2) . . ?
N10 C42A C43A 129(2) . . ?
C41A C40A C39A 121(2) . . ?
C45A C46A N10 118(2) . . ?
C46A C45A C44A 122.5(19) . . ?
C34B O2B Dy01 147.6(15) . . ?
C39B O3B Dy01 143.0(16) . . ?
C44B O4B Dy01 150.1(15) . . ?
C49B O5B Dy01 152.6(17) . . ?
O2B C34B C33B 121(2) . . ?
O2B C34B C35B 119(2) . . ?
C33B C34B C35B 120(2) . . ?
C34B C33B C32B 123(2) . . ?
C36B C35B C34B 117(2) . . ?
N8 C32B C33B 120(2) . . ?
C35B C36B N8 123(2) . . ?
C37B C38B C39B 120(3) . . ?
O3B C39B C38B 120(3) . . ?
O3B C39B C40B 122(3) . . ?
C38B C39B C40B 118(2) . . ?
C41B C40B C39B 121(3) . . ?
N9 C37B C38B 121(3) . . ?
C40B C41B N9 114(3) . . ?
O5B C49B C50B 124(3) . . ?
O5B C49B C48B 120(3) . . ?
C50B C49B C48B 116(2) . . ?
C51B C50B C49B 122(3) . . ?
N11B C47B C48B 122(4) . . ?
C47B C48B C49B 120(3) . . ?
C47B N11B C51B 121(3) . . ?
N11B C51B C50B 119(3) . . ?
C42B C43B C44B 119(3) . . ?
C46B C45B C44B 119(2) . . ?
O4B C44B C45B 125(2) . . ?
O4B C44B C43B 117(2) . . ?
C45B C44B C43B 118(2) . . ?
C43B C42B N10 120(2) . . ?
N10 C46B C45B 123(2) . . ?

loop_
_geom_bond_atom_site_label_1
_geom_bond_atom_site_label_2
_geom_bond_distance
_geom_bond_site_symmetry_2
_geom_bond_publ_flag
Dy01 O5B 2.215(13) . ?
Dy01 O3A 2.227(11) . ?
Dy01 O5A 2.246(11) . ?
Dy01 O3B 2.253(14) . ?
Dy01 O2B 2.272(13) . ?
Dy01 O4B 2.287(14) . ?
Dy01 O2A 2.289(11) . ?
Dy01 O4A 2.294(11) . ?
Dy01 O1 2.407(6) 2_676 ?
Dy01 O1 2.411(6) . ?
Dy01 N1 2.507(8) . ?
Fe1 C1 1.893(10) . ?
Fe1 C2 1.901(10) . ?
Fe1 N4 1.982(8) . ?
Fe1 N5 1.989(8) . ?
Fe1 N3 2.007(8) . ?
Fe1 N6 2.011(7) . ?
S1A O1C 1.413(9) . ?
S1A O3C 1.425(9) . ?
S1A O2C 1.436(8) . ?
S1A C1A 1.791(13) . ?
S3A O7C 1.423(9) . ?
S3A O8C 1.447(9) . ?
S3A O9C 1.457(8) . ?
S3A C3A 1.833(17) . ?
S2A O6C 1.437(8) . ?
S2A O5C 1.439(9) . ?
S2A O4C 1.457(9) . ?
S2A C2A 1.768(19) . ?
O1 C29 1.310(11) . ?
N6 C26 1.319(12) . ?
N6 C23 1.377(12) . ?
N5 C15 1.326(12) . ?
N5 C19 1.363(12) . ?
N3 C3 1.327(12) . ?
N3 C7 1.362(12) . ?
N4 C14 1.340(12) . ?
N4 C11 1.363(12) . ?
N1 C1 1.155(12) . ?
N2 C2 1.148(12) . ?
N7 C27 1.346(15) . ?
N7 C31 1.354(15) . ?
F5A C2A 1.331(15) . ?
F3A C1A 1.330(16) . ?
F2A C1A 1.326(14) . ?
C3 C4 1.406(14) . ?
C19 C18 1.402(14) . ?
C19 C23 1.415(13) . ?
F8A C3A 1.337(16) . ?
F4A C2A 1.371(18) . ?
C26 C25 1.418(14) . ?
C29 C28 1.392(15) . ?
C29 C30 1.407(14) . ?
C23 C22 1.404(13) . ?
C4 C5 1.358(15) . ?
C30 C31 1.357(14) . ?
C15 C16 1.402(14) . ?
C7 C6 1.416(14) . ?
C7 C11 1.418(14) . ?
C6 C5 1.393(15) . ?
C6 C8 1.448(15) . ?
C14 C13 1.400(15) . ?
F6A C2A 1.332(15) . ?
C28 C27 1.371(14) . ?
C13 C12 1.370(16) . ?
C18 C17 1.404(15) . ?
C18 C20 1.436(14) . ?
C9 C8 1.336(17) . ?
C9 C10 1.424(16) . ?
F1A C1A 1.328(15) . ?
C20 C21 1.330(16) . ?
C12 C10 1.405(15) . ?
C10 C11 1.409(14) . ?
C17 C16 1.368(15) . ?
C25 C24 1.344(15) . ?
C22 C24 1.426(15) . ?
C22 C21 1.443(15) . ?
F7A C3A 1.293(19) . ?
F9A C3A 1.33(2) . ?
N8 C32A 1.33(3) . ?
N8 C36A 1.33(2) . ?
N8 C32B 1.376(18) . ?
N8 C36B 1.403(17) . ?
N9 C37B 1.26(3) . ?
N9 C41A 1.27(3) . ?
N9 C37A 1.44(3) . ?
N9 C41B 1.46(4) . ?
N10 C46B 1.25(3) . ?
N10 C42A 1.26(3) . ?
N10 C42B 1.45(3) . ?
N10 C46A 1.46(3) . ?
O1S C1S 1.464(17) . ?
O1S C1S 1.47(3) 2_757 ?
C1S C1S 1.76(5) 2_757 ?
N11A C47A 1.35(4) . ?
N11A C51A 1.40(4) . ?
O2A C34A 1.27(2) . ?
O3A C39A 1.27(2) . ?
O4A C44A 1.29(2) . ?
O5A C49A 1.31(2) . ?
C43A C42A 1.35(3) . ?
C43A C44A 1.44(3) . ?
C47A C48A 1.38(4) . ?
C51A C50A 1.35(4) . ?
C38A C37A 1.36(4) . ?
C38A C39A 1.42(3) . ?
C48A C49A 1.46(3) . ?
C41A C40A 1.34(4) . ?
C32A C33A 1.36(4) . ?
C34A C33A 1.39(4) . ?
C34A C35A 1.46(3) . ?
C44A C45A 1.42(2) . ?
C49A C50A 1.38(3) . ?
C36A C35A 1.37(3) . ?
C39A C40A 1.42(3) . ?
C46A C45A 1.35(3) . ?
O2S C2S 1.400(17) . ?
O2B C34B 1.31(3) . ?
O3B C39B 1.30(3) . ?
O4B C44B 1.29(3) . ?
O5B C49B 1.29(2) . ?
C34B C33B 1.36(3) . ?
C34B C35B 1.404(18) . ?
C33B C32B 1.382(19) . ?
C35B C36B 1.39(4) . ?
C38B C37B 1.35(4) . ?
C38B C39B 1.38(3) . ?
C39B C40B 1.42(4) . ?
C40B C41B 1.35(5) . ?
C49B C50B 1.41(3) . ?
C49B C48B 1.41(3) . ?
C50B C51B 1.36(5) . ?
C47B N11B 1.34(5) . ?
C47B C48B 1.35(4) . ?
N11B C51B 1.35(5) . ?
C43B C42B 1.32(3) . ?
C43B C44B 1.45(3) . ?
C45B C46B 1.38(4) . ?
C45B C44B 1.41(4) . ?
